data_1570766
loop_
_publ_author_name
'Shi, Zhaojiang'
'Dong, Shicheng'
'Liu, Ting'
'Wang, Wei-Zhen'
'Li, Nan'
'Yuan, Yaofeng'
'Zhu, Jun'
'Ye, Ke-Yin'

_publ_section_title
;
 Electrochemical cascade migratory <i>versus ortho</i>-cyclization of
 2-alkynylbenzenesulfonamides.
;
_journal_issue 8
_journal_name_full 'Chemical science'
_journal_page_first 2827
_journal_page_last 2832
_journal_paper_doi 10.1039/d3sc05229j
_journal_volume 15
_journal_year 2024
_chemical_formula_moiety 'C22 H15 N O3 S'
_chemical_formula_sum 'C22 H15 N O3 S'
_chemical_formula_weight 373.41
_space_group_crystal_system triclinic
_space_group_IT_number 2
_space_group_name_Hall '-P 1'
_space_group_name_H-M_alt 'P -1'
_atom_sites_solution_hydrogens geom
_atom_sites_solution_primary dual
_audit_creation_date 2022-05-19
_audit_creation_method
;
Olex2 1.3
(compiled 2020.11.12 svn.r5f609507 for OlexSys, GUI svn.r6226)
;
_audit_update_record
;
2023-06-24 deposited with the CCDC.	2024-01-11 downloaded from the CCDC.
;
_cell_angle_alpha 63.033(2)
_cell_angle_beta 71.405(2)
_cell_angle_gamma 75.259(2)
_cell_formula_units_Z 2
_cell_length_a 8.9045(5)
_cell_length_b 10.4068(5)
_cell_length_c 11.0710(6)
_cell_measurement_reflns_used 9979
_cell_measurement_temperature 296.15
_cell_measurement_theta_max 25.023
_cell_measurement_theta_min 2.365
_cell_volume 859.28(8)
_computing_cell_refinement 'SAINT V8.38A (Bruker, 2018)'
_computing_data_reduction 'SAINT V8.38A (Bruker, 2018)'
_computing_molecular_graphics 'Olex2 1.3 (Dolomanov et al., 2009)'
_computing_publication_material 'Olex2 1.3 (Dolomanov et al., 2009)'
_computing_structure_refinement 'SHELXL 2018/3 (Sheldrick, 2015)'
_computing_structure_solution 'SHELXT 2018/2 (Sheldrick, 2018)'
_diffrn_ambient_temperature 296.15
_diffrn_measured_fraction_theta_full 0.990
_diffrn_measured_fraction_theta_max 0.990
_diffrn_measurement_device_type 'CCD area detector'
_diffrn_measurement_method 'phi and omega scans'
_diffrn_radiation_monochromator graphite
_diffrn_radiation_type MoK\a
_diffrn_radiation_wavelength 0.71073
_diffrn_reflns_av_R_equivalents 0.0261
_diffrn_reflns_av_unetI/netI 0.0165
_diffrn_reflns_Laue_measured_fraction_full 0.990
_diffrn_reflns_Laue_measured_fraction_max 0.990
_diffrn_reflns_limit_h_max 10
_diffrn_reflns_limit_h_min -10
_diffrn_reflns_limit_k_max 12
_diffrn_reflns_limit_k_min -12
_diffrn_reflns_limit_l_max 13
_diffrn_reflns_limit_l_min -13
_diffrn_reflns_number 18306
_diffrn_reflns_point_group_measured_fraction_full 0.990
_diffrn_reflns_point_group_measured_fraction_max 0.990
_diffrn_reflns_theta_full 25.038
_diffrn_reflns_theta_max 25.038
_diffrn_reflns_theta_min 2.365
_diffrn_source_current 1.4
_diffrn_source_power 0.07
_diffrn_source_voltage 50.0
_exptl_absorpt_coefficient_mu 0.212
_exptl_absorpt_correction_T_max 0.7452
_exptl_absorpt_correction_T_min 0.6411
_exptl_absorpt_correction_type multi-scan
_exptl_absorpt_process_details
;
SADABS-2016/2 (Bruker,2016/2) was used for absorption correction.
wR2(int) was 0.1351 before and 0.0421 after correction.
The Ratio of minimum to maximum transmission is 0.8603.
The \l/2 correction factor is Not present.
;
_exptl_crystal_colour 'clear light white'
_exptl_crystal_colour_lustre clear
_exptl_crystal_colour_modifier light
_exptl_crystal_colour_primary white
_exptl_crystal_density_diffrn 1.443
_exptl_crystal_description plate
_exptl_crystal_F_000 388
_exptl_crystal_size_max 0.1
_exptl_crystal_size_mid 0.1
_exptl_crystal_size_min 0.1
_refine_diff_density_max 0.341
_refine_diff_density_min -0.377
_refine_diff_density_rms 0.037
_refine_ls_extinction_method none
_refine_ls_goodness_of_fit_ref 1.062
_refine_ls_hydrogen_treatment constr
_refine_ls_matrix_type full
_refine_ls_number_parameters 245
_refine_ls_number_reflns 3017
_refine_ls_number_restraints 0
_refine_ls_restrained_S_all 1.062
_refine_ls_R_factor_all 0.0324
_refine_ls_R_factor_gt 0.0308
_refine_ls_shift/su_max 0.001
_refine_ls_shift/su_mean 0.000
_refine_ls_structure_factor_coef Fsqd
_refine_ls_weighting_details 'w=1/[\s^2^(Fo^2^)+(0.0319P)^2^+0.4525P] where P=(Fo^2^+2Fc^2^)/3'
_refine_ls_weighting_scheme calc
_refine_ls_wR_factor_gt 0.0771
_refine_ls_wR_factor_ref 0.0781
_reflns_Friedel_coverage 0.000
_reflns_number_gt 2858
_reflns_number_total 3017
_reflns_threshold_expression 'I > 2\s(I)'
_cod_data_source_file d3sc05229j2.cif
_cod_data_source_block szj-069b-2
_cod_depositor_comments 'Adding full bibliography for 1570763--1570767.cif.'
_cod_database_code 1570766
_shelx_shelxl_version_number 2018/3
_shelx_space_group_comment
;
The symmetry employed for this shelxl refinement is uniquely defined
by the following loop, which should always be used as a source of
symmetry information in preference to the above space-group names.
They are only intended as comments.
;
_shelx_estimated_absorpt_t_max 0.979
_shelx_estimated_absorpt_t_min 0.979
_olex2_refinement_description
;
1. Fixed Uiso
 At 1.2 times of:
  All C(H) groups
 At 1.5 times of:
  All C(H,H,H) groups
2.a Aromatic/amide H refined with riding coordinates:
 C22(H00B), C4(H00E), C5(H00F), C21(H00H), C19(H00J), C20(H00K), C18(H00L),
 C3(H00M), C2(H00N), C11(H00O), C13(H00Q), C12(H00R)
2.b Idealised Me refined as rotating group:
 C16(H00A,H00C,H00D)
;
_olex2_submission_special_instructions 'No special instructions were received'

loop_
_space_group_symop_operation_xyz
'x, y, z'
'-x, -y, -z'

loop_
_atom_site_label
_atom_site_type_symbol
_atom_site_fract_x
_atom_site_fract_y
_atom_site_fract_z
_atom_site_U_iso_or_equiv
_atom_site_adp_type
_atom_site_occupancy
_atom_site_site_symmetry_order
_atom_site_calc_flag
_atom_site_refinement_flags_posn
_atom_site_refinement_flags_adp
_atom_site_refinement_flags_occupancy
_atom_site_disorder_assembly
_atom_site_disorder_group
S1 S 0.32870(4) 0.81786(4) 0.48045(4) 0.02211(12) Uani 1 1 d . . . . .
O2 O 0.18331(13) 0.91307(11) 0.46202(11) 0.0314(3) Uani 1 1 d . . . . .
O1 O 0.47220(13) 0.86004(12) 0.37707(11) 0.0325(3) Uani 1 1 d . . . . .
O3 O 0.29113(14) 0.71849(12) 0.29001(11) 0.0340(3) Uani 1 1 d . . . . .
N1 N 0.30338(14) 0.64808(12) 0.51241(12) 0.0214(3) Uani 1 1 d . . . . .
C8 C 0.23539(16) 0.41899(14) 0.69727(14) 0.0203(3) Uani 1 1 d . . . . .
C7 C 0.28686(16) 0.54823(14) 0.65334(14) 0.0194(3) Uani 1 1 d . . . . .
C17 C 0.21432(16) 0.32164(14) 0.84884(14) 0.0203(3) Uani 1 1 d . . . . .
C6 C 0.32760(16) 0.61480(15) 0.72992(14) 0.0201(3) Uani 1 1 d . . . . .
C9 C 0.20151(16) 0.38096(15) 0.59682(15) 0.0219(3) Uani 1 1 d . . . . .
C22 C 0.33492(17) 0.21275(15) 0.89887(15) 0.0243(3) Uani 1 1 d . . . . .
H00B H 0.430292 0.198640 0.837359 0.029 Uiso 1 1 calc R U . . .
C10 C 0.23057(17) 0.47985(16) 0.45472(15) 0.0246(3) Uani 1 1 d . . . . .
C1 C 0.35186(16) 0.75950(15) 0.64840(15) 0.0217(3) Uani 1 1 d . . . . .
C4 C 0.37449(18) 0.64639(17) 0.91624(16) 0.0299(3) Uani 1 1 d . . . . .
H00E H 0.383082 0.607946 1.008082 0.036 Uiso 1 1 calc R U . . .
C5 C 0.34190(17) 0.55718(16) 0.86765(15) 0.0245(3) Uani 1 1 d . . . . .
H00F H 0.329708 0.460340 0.925898 0.029 Uiso 1 1 calc R U . . .
C15 C 0.27680(17) 0.62348(16) 0.40792(14) 0.0240(3) Uani 1 1 d . . . . .
C21 C 0.31310(18) 0.12523(15) 1.04029(16) 0.0267(3) Uani 1 1 d . . . . .
H00H H 0.393499 0.051656 1.073013 0.032 Uiso 1 1 calc R U . . .
C14 C 0.14128(18) 0.25057(16) 0.63200(17) 0.0287(3) Uani 1 1 d . . . . .
C19 C 0.05364(18) 0.25590(17) 1.08386(16) 0.0305(3) Uani 1 1 d . . . . .
H00J H -0.040655 0.271066 1.145919 0.037 Uiso 1 1 calc R U . . .
C20 C 0.17283(19) 0.14641(16) 1.13312(15) 0.0284(3) Uani 1 1 d . . . . .
H00K H 0.158740 0.087481 1.227924 0.034 Uiso 1 1 calc R U . . .
C18 C 0.07396(17) 0.34307(16) 0.94265(15) 0.0260(3) Uani 1 1 d . . . . .
H00L H -0.006830 0.416415 0.910373 0.031 Uiso 1 1 calc R U . . .
C3 C 0.39470(19) 0.79106(17) 0.83231(17) 0.0324(4) Uani 1 1 d . . . . .
H00M H 0.415157 0.848298 0.868391 0.039 Uiso 1 1 calc R U . . .
C2 C 0.38440(18) 0.84989(16) 0.69521(17) 0.0290(3) Uani 1 1 d . . . . .
H00N H 0.398738 0.946267 0.636737 0.035 Uiso 1 1 calc R U . . .
C11 C 0.20953(19) 0.44947(19) 0.35114(17) 0.0343(4) Uani 1 1 d . . . . .
H00O H 0.229291 0.516622 0.258766 0.041 Uiso 1 1 calc R U . . .
C16 C 0.0889(2) 0.13863(18) 0.7775(2) 0.0431(4) Uani 1 1 d . . . . .
H00A H 0.179096 0.094726 0.818974 0.065 Uiso 1 1 calc R U . . .
H00C H 0.045608 0.065196 0.773988 0.065 Uiso 1 1 calc R U . . .
H00D H 0.008765 0.184580 0.832491 0.065 Uiso 1 1 calc R U . . .
C13 C 0.12480(19) 0.22439(18) 0.52480(19) 0.0354(4) Uani 1 1 d . . . . .
H00Q H 0.088566 0.138131 0.547374 0.043 Uiso 1 1 calc R U . . .
C12 C 0.1596(2) 0.3203(2) 0.3861(2) 0.0405(4) Uani 1 1 d . . . . .
H00R H 0.149281 0.297338 0.317358 0.049 Uiso 1 1 calc R U . . .

loop_
_atom_site_aniso_label
_atom_site_aniso_U_11
_atom_site_aniso_U_22
_atom_site_aniso_U_33
_atom_site_aniso_U_23
_atom_site_aniso_U_13
_atom_site_aniso_U_12
S1 0.0249(2) 0.01834(19) 0.02009(19) -0.00448(14) -0.00359(14) -0.00657(13)
O2 0.0350(6) 0.0243(5) 0.0309(6) -0.0070(5) -0.0126(5) 0.0007(5)
O1 0.0345(6) 0.0322(6) 0.0271(6) -0.0098(5) 0.0036(5) -0.0168(5)
O3 0.0395(6) 0.0409(6) 0.0179(5) -0.0050(5) -0.0058(5) -0.0141(5)
N1 0.0260(6) 0.0194(6) 0.0179(6) -0.0052(5) -0.0044(5) -0.0070(5)
C8 0.0182(7) 0.0186(7) 0.0230(7) -0.0085(6) -0.0047(5) -0.0007(5)
C7 0.0188(7) 0.0201(7) 0.0172(7) -0.0060(5) -0.0044(5) -0.0017(5)
C17 0.0227(7) 0.0159(6) 0.0228(7) -0.0070(5) -0.0051(6) -0.0052(5)
C6 0.0172(7) 0.0206(7) 0.0232(7) -0.0096(6) -0.0051(5) -0.0018(5)
C9 0.0183(7) 0.0215(7) 0.0282(8) -0.0128(6) -0.0066(6) 0.0005(5)
C22 0.0238(7) 0.0212(7) 0.0265(8) -0.0105(6) -0.0045(6) -0.0007(6)
C10 0.0200(7) 0.0305(8) 0.0264(8) -0.0155(6) -0.0045(6) -0.0022(6)
C1 0.0195(7) 0.0226(7) 0.0228(7) -0.0086(6) -0.0047(6) -0.0038(5)
C4 0.0307(8) 0.0360(9) 0.0290(8) -0.0160(7) -0.0150(7) 0.0013(7)
C5 0.0251(7) 0.0238(7) 0.0248(7) -0.0087(6) -0.0097(6) -0.0008(6)
C15 0.0209(7) 0.0315(8) 0.0200(7) -0.0111(6) -0.0035(6) -0.0044(6)
C21 0.0302(8) 0.0191(7) 0.0288(8) -0.0070(6) -0.0126(6) 0.0017(6)
C14 0.0251(8) 0.0230(7) 0.0432(9) -0.0166(7) -0.0125(7) 0.0004(6)
C19 0.0262(8) 0.0311(8) 0.0259(8) -0.0094(7) 0.0011(6) -0.0039(6)
C20 0.0349(8) 0.0245(7) 0.0214(7) -0.0041(6) -0.0067(6) -0.0069(6)
C18 0.0217(7) 0.0216(7) 0.0283(8) -0.0065(6) -0.0056(6) 0.0000(6)
C3 0.0341(9) 0.0337(9) 0.0426(9) -0.0223(7) -0.0165(7) -0.0031(7)
C2 0.0302(8) 0.0247(8) 0.0363(9) -0.0132(7) -0.0092(7) -0.0071(6)
C11 0.0340(9) 0.0471(10) 0.0307(8) -0.0236(8) -0.0073(7) -0.0049(7)
C16 0.0585(12) 0.0247(8) 0.0520(11) -0.0087(8) -0.0214(9) -0.0178(8)
C13 0.0326(9) 0.0314(8) 0.0569(11) -0.0281(8) -0.0177(8) 0.0006(7)
C12 0.0412(10) 0.0512(11) 0.0497(11) -0.0367(9) -0.0159(8) -0.0019(8)

loop_
_atom_type_symbol
_atom_type_description
_atom_type_scat_dispersion_real
_atom_type_scat_dispersion_imag
_atom_type_scat_source
C C 0.0033 0.0016 'International Tables Vol C Tables 4.2.6.8 and 6.1.1.4'
H H 0.0000 0.0000 'International Tables Vol C Tables 4.2.6.8 and 6.1.1.4'
N N 0.0061 0.0033 'International Tables Vol C Tables 4.2.6.8 and 6.1.1.4'
O O 0.0106 0.0060 'International Tables Vol C Tables 4.2.6.8 and 6.1.1.4'
S S 0.1246 0.1234 'International Tables Vol C Tables 4.2.6.8 and 6.1.1.4'

loop_
_geom_angle_atom_site_label_1
_geom_angle_atom_site_label_2
_geom_angle_atom_site_label_3
_geom_angle
_geom_angle_site_symmetry_1
_geom_angle_site_symmetry_3
_geom_angle_publ_flag
O2 S1 O1 118.63(7) . . ?
O2 S1 N1 109.67(6) . . ?
O2 S1 C1 110.93(7) . . ?
O1 S1 N1 110.67(6) . . ?
O1 S1 C1 112.23(7) . . ?
N1 S1 C1 91.38(6) . . ?
C7 N1 S1 114.67(9) . . ?
C15 N1 S1 119.42(10) . . ?
C15 N1 C7 125.15(12) . . ?
C7 C8 C17 117.24(12) . . ?
C7 C8 C9 119.70(12) . . ?
C9 C8 C17 123.06(12) . . ?
N1 C7 C6 108.39(11) . . ?
C8 C7 N1 120.24(12) . . ?
C8 C7 C6 131.33(12) . . ?
C22 C17 C8 121.25(12) . . ?
C18 C17 C8 119.57(12) . . ?
C18 C17 C22 119.14(13) . . ?
C1 C6 C7 112.35(12) . . ?
C1 C6 C5 116.90(13) . . ?
C5 C6 C7 130.74(13) . . ?
C10 C9 C8 118.14(12) . . ?
C10 C9 C14 117.26(13) . . ?
C14 C9 C8 124.60(13) . . ?
C17 C22 H00B 120.0 . . ?
C21 C22 C17 120.07(13) . . ?
C21 C22 H00B 120.0 . . ?
C9 C10 C15 122.27(13) . . ?
C11 C10 C9 122.08(14) . . ?
C11 C10 C15 115.58(14) . . ?
C6 C1 S1 112.23(11) . . ?
C2 C1 S1 123.07(11) . . ?
C2 C1 C6 124.66(14) . . ?
C5 C4 H00E 118.9 . . ?
C3 C4 H00E 118.9 . . ?
C3 C4 C5 122.17(14) . . ?
C6 C5 H00F 120.4 . . ?
C4 C5 C6 119.13(14) . . ?
C4 C5 H00F 120.4 . . ?
O3 C15 N1 119.84(13) . . ?
O3 C15 C10 125.99(13) . . ?
N1 C15 C10 114.17(12) . . ?
C22 C21 H00H 119.7 . . ?
C20 C21 C22 120.56(13) . . ?
C20 C21 H00H 119.7 . . ?
C9 C14 C16 125.48(14) . . ?
C13 C14 C9 118.33(15) . . ?
C13 C14 C16 116.17(14) . . ?
C20 C19 H00J 119.8 . . ?
C20 C19 C18 120.34(14) . . ?
C18 C19 H00J 119.8 . . ?
C21 C20 C19 119.47(14) . . ?
C21 C20 H00K 120.3 . . ?
C19 C20 H00K 120.3 . . ?
C17 C18 H00L 119.8 . . ?
C19 C18 C17 120.40(13) . . ?
C19 C18 H00L 119.8 . . ?
C4 C3 H00M 120.1 . . ?
C2 C3 C4 119.89(14) . . ?
C2 C3 H00M 120.1 . . ?
C1 C2 H00N 121.4 . . ?
C3 C2 C1 117.21(14) . . ?
C3 C2 H00N 121.4 . . ?
C10 C11 H00O 120.1 . . ?
C12 C11 C10 119.73(16) . . ?
C12 C11 H00O 120.1 . . ?
C14 C16 H00A 109.5 . . ?
C14 C16 H00C 109.5 . . ?
C14 C16 H00D 109.5 . . ?
H00A C16 H00C 109.5 . . ?
H00A C16 H00D 109.5 . . ?
H00C C16 H00D 109.5 . . ?
C14 C13 H00Q 118.4 . . ?
C12 C13 C14 123.25(15) . . ?
C12 C13 H00Q 118.4 . . ?
C11 C12 C13 119.21(15) . . ?
C11 C12 H00R 120.4 . . ?
C13 C12 H00R 120.4 . . ?

loop_
_geom_bond_atom_site_label_1
_geom_bond_atom_site_label_2
_geom_bond_distance
_geom_bond_site_symmetry_2
_geom_bond_publ_flag
S1 O2 1.4254(11) . ?
S1 O1 1.4257(11) . ?
S1 N1 1.6978(12) . ?
S1 C1 1.7392(14) . ?
O3 C15 1.2187(18) . ?
N1 C7 1.4130(17) . ?
N1 C15 1.3906(18) . ?
C8 C7 1.3543(19) . ?
C8 C17 1.4938(19) . ?
C8 C9 1.4690(19) . ?
C7 C6 1.4790(19) . ?
C17 C22 1.391(2) . ?
C17 C18 1.390(2) . ?
C6 C1 1.392(2) . ?
C6 C5 1.399(2) . ?
C9 C10 1.417(2) . ?
C9 C14 1.428(2) . ?
C22 H00B 0.9300 . ?
C22 C21 1.386(2) . ?
C10 C15 1.465(2) . ?
C10 C11 1.395(2) . ?
C1 C2 1.384(2) . ?
C4 H00E 0.9300 . ?
C4 C5 1.387(2) . ?
C4 C3 1.387(2) . ?
C5 H00F 0.9300 . ?
C21 H00H 0.9300 . ?
C21 C20 1.383(2) . ?
C14 C16 1.505(2) . ?
C14 C13 1.389(2) . ?
C19 H00J 0.9300 . ?
C19 C20 1.383(2) . ?
C19 C18 1.384(2) . ?
C20 H00K 0.9300 . ?
C18 H00L 0.9300 . ?
C3 H00M 0.9300 . ?
C3 C2 1.380(2) . ?
C2 H00N 0.9300 . ?
C11 H00O 0.9300 . ?
C11 C12 1.370(2) . ?
C16 H00A 0.9600 . ?
C16 H00C 0.9600 . ?
C16 H00D 0.9600 . ?
C13 H00Q 0.9300 . ?
C13 C12 1.384(3) . ?
C12 H00R 0.9300 . ?

loop_
_geom_torsion_atom_site_label_1
_geom_torsion_atom_site_label_2
_geom_torsion_atom_site_label_3
_geom_torsion_atom_site_label_4
_geom_torsion
_geom_torsion_site_symmetry_1
_geom_torsion_site_symmetry_2
_geom_torsion_site_symmetry_3
_geom_torsion_site_symmetry_4
_geom_torsion_publ_flag
S1 N1 C7 C8 167.11(10) . . . . ?
S1 N1 C7 C6 -10.74(14) . . . . ?
S1 N1 C15 O3 8.91(19) . . . . ?
S1 N1 C15 C10 -170.34(10) . . . . ?
S1 C1 C2 C3 177.91(12) . . . . ?
O2 S1 N1 C7 -103.65(10) . . . . ?
O2 S1 N1 C15 66.89(12) . . . . ?
O2 S1 C1 C6 106.97(11) . . . . ?
O2 S1 C1 C2 -70.64(14) . . . . ?
O1 S1 N1 C7 123.61(10) . . . . ?
O1 S1 N1 C15 -65.85(12) . . . . ?
O1 S1 C1 C6 -117.76(11) . . . . ?
O1 S1 C1 C2 64.63(14) . . . . ?
N1 S1 C1 C6 -4.73(11) . . . . ?
N1 S1 C1 C2 177.66(13) . . . . ?
N1 C7 C6 C1 6.94(16) . . . . ?
N1 C7 C6 C5 -174.41(14) . . . . ?
C8 C7 C6 C1 -170.59(14) . . . . ?
C8 C7 C6 C5 8.1(3) . . . . ?
C8 C17 C22 C21 179.10(13) . . . . ?
C8 C17 C18 C19 -178.64(13) . . . . ?
C8 C9 C10 C15 -6.4(2) . . . . ?
C8 C9 C10 C11 176.72(13) . . . . ?
C8 C9 C14 C16 5.9(2) . . . . ?
C8 C9 C14 C13 -175.81(13) . . . . ?
C7 N1 C15 O3 178.38(13) . . . . ?
C7 N1 C15 C10 -0.87(19) . . . . ?
C7 C8 C17 C22 -94.67(16) . . . . ?
C7 C8 C17 C18 83.09(17) . . . . ?
C7 C8 C9 C10 2.54(19) . . . . ?
C7 C8 C9 C14 -177.59(13) . . . . ?
C7 C6 C1 S1 -0.55(15) . . . . ?
C7 C6 C1 C2 177.02(13) . . . . ?
C7 C6 C5 C4 -176.88(14) . . . . ?
C17 C8 C7 N1 -177.50(12) . . . . ?
C17 C8 C7 C6 -0.2(2) . . . . ?
C17 C8 C9 C10 -178.09(12) . . . . ?
C17 C8 C9 C14 1.8(2) . . . . ?
C17 C22 C21 C20 -0.9(2) . . . . ?
C6 C1 C2 C3 0.6(2) . . . . ?
C9 C8 C7 N1 1.91(19) . . . . ?
C9 C8 C7 C6 179.19(13) . . . . ?
C9 C8 C17 C22 85.94(17) . . . . ?
C9 C8 C17 C18 -96.30(16) . . . . ?
C9 C10 C15 O3 -173.68(14) . . . . ?
C9 C10 C15 N1 5.5(2) . . . . ?
C9 C10 C11 C12 -0.2(2) . . . . ?
C9 C14 C13 C12 -1.9(2) . . . . ?
C22 C17 C18 C19 -0.8(2) . . . . ?
C22 C21 C20 C19 0.1(2) . . . . ?
C10 C9 C14 C16 -174.20(15) . . . . ?
C10 C9 C14 C13 4.1(2) . . . . ?
C10 C11 C12 C13 2.5(2) . . . . ?
C1 S1 N1 C7 9.18(10) . . . . ?
C1 S1 N1 C15 179.72(11) . . . . ?
C1 C6 C5 C4 1.7(2) . . . . ?
C4 C3 C2 C1 0.7(2) . . . . ?
C5 C6 C1 S1 -179.41(10) . . . . ?
C5 C6 C1 C2 -1.8(2) . . . . ?
C5 C4 C3 C2 -0.8(2) . . . . ?
C15 N1 C7 C8 -2.8(2) . . . . ?
C15 N1 C7 C6 179.35(12) . . . . ?
C15 C10 C11 C12 -177.22(14) . . . . ?
C14 C9 C10 C15 173.69(13) . . . . ?
C14 C9 C10 C11 -3.2(2) . . . . ?
C14 C13 C12 C11 -1.5(3) . . . . ?
C20 C19 C18 C17 -0.1(2) . . . . ?
C18 C17 C22 C21 1.3(2) . . . . ?
C18 C19 C20 C21 0.5(2) . . . . ?
C3 C4 C5 C6 -0.5(2) . . . . ?
C11 C10 C15 O3 3.4(2) . . . . ?
C11 C10 C15 N1 -177.43(13) . . . . ?
C16 C14 C13 C12 176.56(16) . . . . ?
